data_7116220
loop_
_publ_author_name
'Zhang, Zhe-Yu'
'Peng, Jun'
'Shi, Zhen-Yu'
'Zhou, Wan-Li'
'Khan, Shifa Ullah'
'Liu, Hong-Sheng'

_publ_section_title
;
 Antimony-dependent expansion for the Keggin heteropolyniobate family.
;
_journal_issue 15
_journal_name_full 'Chemical communications (Cambridge, England)'
_journal_page_first 3091
_journal_page_last 3093
_journal_paper_doi 10.1039/c4cc09612f
_journal_volume 51
_journal_year 2015
_chemical_formula_moiety '2(H Nb12 O40 Sb2 Si), 9(C4 H16 Cu N4), 17(H2 O)'
_chemical_formula_sum 'C36 H180 Cu9 N36 Nb24 O97 Sb4 Si2'
_chemical_formula_weight 6015.04
_chemical_name_systematic
; 
 ? 
;
_chemical_properties_physical Efflorescent
_space_group_IT_number 14
_symmetry_cell_setting monoclinic
_symmetry_space_group_name_Hall '-P 2yn'
_symmetry_space_group_name_H-M 'P 1 21/n 1'
_atom_sites_solution_hydrogens geom
_atom_sites_solution_primary direct
_atom_sites_solution_secondary difmap
_audit_block_doi 10.5517/cc13qs2p
_audit_creation_method SHELXL-97
_audit_update_record
;
2014-11-18 deposited with the CCDC.
2015-01-02 downloaded from the CCDC.
;
_cell_angle_alpha 90.00
_cell_angle_beta 94.8120(10)
_cell_angle_gamma 90.00
_cell_formula_units_Z 2
_cell_length_a 14.7450(5)
_cell_length_b 40.0530(14)
_cell_length_c 19.1580(7)
_cell_measurement_temperature 293(2)
_cell_volume 11274.5(7)
_computing_cell_refinement 'Bruker SMART'
_computing_data_collection 'Bruker SMART'
_computing_data_reduction 'Bruker SAINT'
_computing_molecular_graphics 'Bruker SHELXTL'
_computing_publication_material 'Bruker SHELXTL'
_computing_structure_refinement 'SHELXL-97 (Sheldrick, 1997)'
_computing_structure_solution 'SHELXS-97 (Sheldrick, 1990)'
_diffrn_ambient_temperature 293(2)
_diffrn_measured_fraction_theta_full 0.997
_diffrn_measured_fraction_theta_max 0.997
_diffrn_measurement_device_type 'CCD area detector'
_diffrn_measurement_method 'phi and omega scans'
_diffrn_radiation_monochromator graphite
_diffrn_radiation_source 'fine-focus sealed tube'
_diffrn_radiation_type MoK\a
_diffrn_radiation_wavelength 0.71069
_diffrn_reflns_av_R_equivalents 0.0491
_diffrn_reflns_av_sigmaI/netI 0.0594
_diffrn_reflns_limit_h_max 16
_diffrn_reflns_limit_h_min -14
_diffrn_reflns_limit_k_max 44
_diffrn_reflns_limit_k_min -43
_diffrn_reflns_limit_l_max 21
_diffrn_reflns_limit_l_min -18
_diffrn_reflns_number 48284
_diffrn_reflns_theta_full 23.28
_diffrn_reflns_theta_max 23.28
_diffrn_reflns_theta_min 1.47
_exptl_absorpt_coefficient_mu 2.548
_exptl_absorpt_correction_T_max 0.858
_exptl_absorpt_correction_T_min 0.783
_exptl_absorpt_correction_type multi-scan
_exptl_absorpt_process_details SADABS
_exptl_crystal_colour purple
_exptl_crystal_density_diffrn 1.772
_exptl_crystal_density_method 'not measured'
_exptl_crystal_description needle
_exptl_crystal_F_000 5802
_exptl_crystal_size_max 0.16
_exptl_crystal_size_mid 0.08
_exptl_crystal_size_min 0.06
_platon_squeeze_details
;
;
_refine_diff_density_max 4.015
_refine_diff_density_min -1.651
_refine_diff_density_rms 0.168
_refine_ls_extinction_method none
_refine_ls_goodness_of_fit_ref 1.015
_refine_ls_hydrogen_treatment mixed
_refine_ls_matrix_type full
_refine_ls_number_parameters 925
_refine_ls_number_reflns 16230
_refine_ls_number_restraints 48
_refine_ls_restrained_S_all 1.018
_refine_ls_R_factor_all 0.0665
_refine_ls_R_factor_gt 0.0493
_refine_ls_shift/su_max 0.001
_refine_ls_shift/su_mean 0.000
_refine_ls_structure_factor_coef Fsqd
_refine_ls_weighting_details 'calc w=1/[\s^2^(Fo^2^)+(0.0792P)^2^+0.0000P] where P=(Fo^2^+2Fc^2^)/3'
_refine_ls_weighting_scheme calc
_refine_ls_wR_factor_gt 0.1337
_refine_ls_wR_factor_ref 0.1413
_reflns_number_gt 11844
_reflns_number_total 16230
_reflns_threshold_expression >2sigma(I)
_cod_data_source_file c4cc09612f2.cif
_cod_data_source_block shelx
_cod_depositor_comments
;
The following automatic conversions were performed:

'_exptl_absorpt_correction_type' value 'Multi-scan' changed to
'multi-scan' according to
/usr/data/users/saulius/crontab/automatic-downloads/rss-feeds/RSC/lib/dictionaries/cif_core.dic
dictionary named 'cif_core.dic' version 2.4.2 from 2011-04-26.

Automatic conversion script
Id: cif_fix_values 2935 2014-11-11 08:27:57Z andrius 

 Adding full bibliography for 7116213--7116221.cif.
;
_cod_original_sg_symbol_H-M 'P 21/n'
_cod_database_code 7116220

loop_
_symmetry_equiv_pos_as_xyz
'x, y, z'
'-x+1/2, y+1/2, -z+1/2'
'-x, -y, -z'
'x-1/2, -y-1/2, z-1/2'

loop_
_atom_site_label
_atom_site_type_symbol
_atom_site_fract_x
_atom_site_fract_y
_atom_site_fract_z
_atom_site_U_iso_or_equiv
_atom_site_adp_type
_atom_site_occupancy
_atom_site_symmetry_multiplicity
_atom_site_calc_flag
_atom_site_refinement_flags
Si1 Si 0.91013(15) 0.37334(5) 0.22773(11) 0.0131(5) Uani 1 1 d .
Cu1 Cu 0.67649(8) 0.24703(3) 0.47993(6) 0.0324(3) Uani 1 1 d .
Cu2 Cu 0.17847(7) 0.25544(3) 0.47680(5) 0.0269(3) Uani 1 1 d .
Cu3 Cu 0.81822(9) 0.49531(3) 0.94828(6) 0.0387(3) Uani 1 1 d .
Cu4 Cu 0.41322(7) 0.37371(3) 0.22724(6) 0.0322(3) Uani 1 1 d .
Cu5 Cu 0.0000 0.5000 0.5000 0.0745(8) Uani 1 2 d S
Nb1 Nb 0.90492(5) 0.439470(19) 0.10062(4) 0.0245(2) Uani 1 1 d .
Nb2 Nb 0.72276(5) 0.433813(18) 0.19826(4) 0.02063(19) Uani 1 1 d .
Nb3 Nb 0.74663(5) 0.374352(17) 0.07604(4) 0.01683(18) Uani 1 1 d .
Nb4 Nb 0.89396(6) 0.438736(18) 0.35578(4) 0.0231(2) Uani 1 1 d .
Nb5 Nb 1.07667(5) 0.440715(18) 0.25794(4) 0.02081(19) Uani 1 1 d .
Nb6 Nb 1.07309(5) 0.380141(17) 0.37927(4) 0.01714(18) Uani 1 1 d .
Nb7 Nb 0.71525(5) 0.365058(18) 0.32904(4) 0.02040(19) Uani 1 1 d .
Nb8 Nb 0.74171(5) 0.305595(17) 0.20800(4) 0.01740(18) Uani 1 1 d .
Nb9 Nb 0.89317(5) 0.306872(18) 0.35100(4) 0.02027(19) Uani 1 1 d .
Nb10 Nb 0.94693(5) 0.308524(17) 0.10411(4) 0.01773(18) Uani 1 1 d .
Nb11 Nb 1.10755(5) 0.373908(17) 0.12673(4) 0.01828(19) Uani 1 1 d .
Nb12 Nb 1.09811(5) 0.312887(17) 0.24736(4) 0.01530(18) Uani 1 1 d .
Sb1 Sb 0.94125(4) 0.374098(15) 0.00488(3) 0.02967(17) Uani 1 1 d .
Sb2 Sb 0.88115(5) 0.371920(15) 0.45141(3) 0.03100(17) Uani 1 1 d .
O1 O 0.9310(4) 0.46960(12) 0.0379(3) 0.0270(14) Uani 1 1 d .
O2 O 0.6302(4) 0.46116(14) 0.2059(3) 0.0375(16) Uani 1 1 d .
O3 O 0.6806(4) 0.36333(13) -0.0021(3) 0.0248(14) Uani 1 1 d .
O4 O 0.8614(4) 0.46739(13) 0.4197(3) 0.0306(15) Uani 1 1 d .
O5 O 1.1550(4) 0.47395(13) 0.2501(3) 0.0327(16) Uani 1 1 d .
O6 O 1.1442(4) 0.37213(12) 0.4572(3) 0.0244(14) Uani 1 1 d .
O7 O 0.6258(4) 0.37260(13) 0.3838(3) 0.0257(14) Uani 1 1 d .
O8 O 0.6681(4) 0.27410(12) 0.1750(3) 0.0251(14) Uani 1 1 d .
O9 O 0.9135(4) 0.27812(13) 0.4216(3) 0.0225(13) Uani 1 1 d .
O10 O 0.9357(4) 0.27889(12) 0.0336(3) 0.0207(13) Uani 1 1 d .
O11 O 1.1960(4) 0.38477(14) 0.0733(3) 0.0266(14) Uani 1 1 d .
O12 O 1.1830(4) 0.28412(13) 0.2782(3) 0.0248(14) Uani 1 1 d .
O13 O 0.7991(4) 0.45985(13) 0.1354(3) 0.0249(14) Uani 1 1 d .
O14 O 0.6741(3) 0.40936(12) 0.1125(3) 0.0178(12) Uani 1 1 d .
O15 O 0.8316(4) 0.40786(12) 0.0315(3) 0.0188(13) Uani 1 1 d .
O16 O 0.9923(4) 0.46348(12) 0.3194(3) 0.0233(14) Uani 1 1 d .
O17 O 1.1315(4) 0.41849(12) 0.3445(3) 0.0205(13) Uani 1 1 d .
O18 O 0.9784(4) 0.40995(13) 0.4241(3) 0.0229(13) Uani 1 1 d .
O19 O 0.6644(3) 0.32792(12) 0.2749(3) 0.0168(12) Uani 1 1 d .
O20 O 0.7949(4) 0.33412(12) 0.3968(3) 0.0189(13) Uani 1 1 d .
O21 O 0.8044(4) 0.28288(12) 0.2922(3) 0.0187(13) Uani 1 1 d .
O22 O 1.0371(4) 0.34020(13) 0.0592(3) 0.0219(13) Uani 1 1 d .
O23 O 1.0424(4) 0.28816(12) 0.1628(3) 0.0186(13) Uani 1 1 d .
O24 O 1.1654(4) 0.33829(12) 0.1800(3) 0.0176(12) Uani 1 1 d .
O25 O 1.0030(4) 0.40322(12) 0.0787(3) 0.0192(13) Uani 1 1 d .
O26 O 0.9877(4) 0.45169(12) 0.1787(3) 0.0221(13) Uani 1 1 d .
O27 O 0.8080(4) 0.44870(12) 0.2776(3) 0.0252(14) Uani 1 1 d .
O28 O 0.6877(4) 0.39710(13) 0.2570(3) 0.0225(13) Uani 1 1 d .
O29 O 0.7145(3) 0.34028(12) 0.1382(3) 0.0175(12) Uani 1 1 d .
O30 O 0.8612(4) 0.34493(12) 0.0584(3) 0.0200(13) Uani 1 1 d .
O31 O 1.1246(4) 0.40660(12) 0.1985(3) 0.0186(13) Uani 1 1 d .
O32 O 0.8107(4) 0.39846(13) 0.3762(3) 0.0228(13) Uani 1 1 d .
O33 O 0.8501(4) 0.29487(12) 0.1575(3) 0.0177(12) Uani 1 1 d .
O34 O 0.9687(4) 0.34684(12) 0.3965(3) 0.0191(13) Uani 1 1 d .
O35 O 1.1176(4) 0.34837(13) 0.3177(3) 0.0184(12) Uani 1 1 d .
O36 O 0.9945(4) 0.29765(12) 0.2980(3) 0.0177(12) Uani 1 1 d .
O37 O 0.8469(4) 0.39623(12) 0.1708(3) 0.0160(12) Uani 1 1 d .
O38 O 0.9645(3) 0.39791(12) 0.2850(3) 0.0145(12) Uani 1 1 d .
O39 O 0.8430(4) 0.34760(11) 0.2669(3) 0.0171(12) Uani 1 1 d .
O40 O 0.9848(4) 0.35082(12) 0.1887(3) 0.0176(12) Uani 1 1 d .
C1 C 0.5999(11) 0.2423(4) 0.3428(8) 0.098(5) Uani 1 1 d U
H1A H 0.6394 0.2338 0.3088 0.117 Uiso 1 1 calc R
H1B H 0.5511 0.2543 0.3166 0.117 Uiso 1 1 calc R
C2 C 0.5604(10) 0.2144(3) 0.3733(7) 0.078(4) Uani 1 1 d U
H2A H 0.5694 0.1948 0.3451 0.093 Uiso 1 1 calc R
H2B H 0.4954 0.2180 0.3738 0.093 Uiso 1 1 calc R
C3 C 0.8029(11) 0.2749(4) 0.5795(7) 0.090(5) Uani 1 1 d U
H3A H 0.8161 0.2944 0.6087 0.108 Uiso 1 1 calc R
H3B H 0.8605 0.2658 0.5675 0.108 Uiso 1 1 calc R
C4 C 0.7568(9) 0.2500(3) 0.6201(7) 0.077(4) Uani 1 1 d .
H4A H 0.8018 0.2374 0.6493 0.093 Uiso 1 1 calc R
H4B H 0.7172 0.2612 0.6506 0.093 Uiso 1 1 calc R
C5 C 0.2916(7) 0.3014(2) 0.5588(5) 0.039(2) Uani 1 1 d .
H5A H 0.3480 0.3051 0.5876 0.046 Uiso 1 1 calc R
H5B H 0.2449 0.3157 0.5755 0.046 Uiso 1 1 calc R
C6 C 0.3043(7) 0.3089(2) 0.4812(5) 0.045(3) Uani 1 1 d .
H6A H 0.3169 0.3325 0.4750 0.054 Uiso 1 1 calc R
H6B H 0.3546 0.2961 0.4657 0.054 Uiso 1 1 calc R
C7 C 0.0488(6) 0.2028(2) 0.4717(5) 0.035(2) Uani 1 1 d .
H7A H -0.0020 0.2157 0.4859 0.042 Uiso 1 1 calc R
H7B H 0.0358 0.1793 0.4782 0.042 Uiso 1 1 calc R
C8 C 0.0635(6) 0.2097(2) 0.3955(5) 0.034(2) Uani 1 1 d .
H8A H 0.1075 0.1941 0.3793 0.041 Uiso 1 1 calc R
H8B H 0.0067 0.2071 0.3666 0.041 Uiso 1 1 calc R
C9 C 0.8156(9) 0.4409(3) 0.8527(6) 0.055(3) Uani 1 1 d .
H9A H 0.7872 0.4511 0.8105 0.066 Uiso 1 1 calc R
H9B H 0.8118 0.4168 0.8472 0.066 Uiso 1 1 calc R
C10 C 0.9146(8) 0.4516(2) 0.8640(6) 0.048(3) Uani 1 1 d .
H10A H 0.9455 0.4391 0.9024 0.058 Uiso 1 1 calc R
H10B H 0.9455 0.4476 0.8221 0.058 Uiso 1 1 calc R
C11 C 0.7340(8) 0.5377(3) 1.0434(6) 0.053(3) Uani 1 1 d .
H11A H 0.7107 0.5394 1.0891 0.064 Uiso 1 1 calc R
H11B H 0.6984 0.5523 1.0114 0.064 Uiso 1 1 calc R
C12 C 0.8331(8) 0.5481(3) 1.0482(6) 0.058(3) Uani 1 1 d .
H12A H 0.8388 0.5718 1.0579 0.070 Uiso 1 1 calc R
H12B H 0.8677 0.5359 1.0852 0.070 Uiso 1 1 calc R
C13 C 0.4072(9) 0.4230(3) 0.3307(7) 0.082(4) Uani 1 1 d .
H13A H 0.3723 0.4398 0.3036 0.098 Uiso 1 1 calc R
H13B H 0.4368 0.4336 0.3721 0.098 Uiso 1 1 calc R
C14 C 0.3459(9) 0.3959(4) 0.3515(6) 0.073(4) Uani 1 1 d U
H14A H 0.3794 0.3797 0.3812 0.087 Uiso 1 1 calc R
H14B H 0.2968 0.4049 0.3764 0.087 Uiso 1 1 calc R
C15 C 0.5042(7) 0.3384(3) 0.1219(6) 0.050(3) Uani 1 1 d .
H15A H 0.5324 0.3182 0.1413 0.060 Uiso 1 1 calc R
H15B H 0.5322 0.3438 0.0792 0.060 Uiso 1 1 calc R
C16 C 0.4036(9) 0.3325(4) 0.1049(7) 0.082(4) Uani 1 1 d U
H16A H 0.3795 0.3487 0.0706 0.099 Uiso 1 1 calc R
H16B H 0.3938 0.3104 0.0852 0.099 Uiso 1 1 calc R
C17 C -0.0213(11) 0.4504(3) 0.6047(8) 0.091(5) Uani 1 1 d U
H17A H -0.0264 0.4459 0.6539 0.110 Uiso 1 1 calc R
H17B H -0.0571 0.4338 0.5776 0.110 Uiso 1 1 calc R
C18 C 0.0690(11) 0.4482(3) 0.5902(8) 0.089(5) Uani 1 1 d U
H18A H 0.0901 0.4253 0.5955 0.106 Uiso 1 1 calc R
H18B H 0.1066 0.4621 0.6224 0.106 Uiso 1 1 calc R
N1 N 0.6499(6) 0.2655(2) 0.3841(4) 0.044(2) Uani 1 1 d .
H1C H 0.6181 0.2846 0.3862 0.053 Uiso 1 1 calc R
H1D H 0.7024 0.2701 0.3652 0.053 Uiso 1 1 calc R
N2 N 0.6000(5) 0.20871(18) 0.4448(4) 0.035(2) Uani 1 1 d .
H2C H 0.6343 0.1901 0.4458 0.042 Uiso 1 1 calc R
H2D H 0.5551 0.2055 0.4731 0.042 Uiso 1 1 calc R
N3 N 0.7515(6) 0.28515(19) 0.5166(4) 0.048(2) Uani 1 1 d .
H3C H 0.7893 0.2917 0.4847 0.058 Uiso 1 1 calc R
H3D H 0.7154 0.3025 0.5255 0.058 Uiso 1 1 calc R
N4 N 0.7047(5) 0.2277(2) 0.5751(4) 0.041(2) Uani 1 1 d .
H4C H 0.6524 0.2228 0.5939 0.049 Uiso 1 1 calc R
H4D H 0.7358 0.2085 0.5714 0.049 Uiso 1 1 calc R
N5 N 0.2642(5) 0.26598(17) 0.5613(4) 0.0286(18) Uani 1 1 d .
H5C H 0.2366 0.2621 0.6006 0.034 Uiso 1 1 calc R
H5D H 0.3137 0.2528 0.5617 0.034 Uiso 1 1 calc R
N6 N 0.2190(5) 0.29958(17) 0.4412(4) 0.0316(19) Uani 1 1 d .
H6C H 0.2276 0.2980 0.3953 0.038 Uiso 1 1 calc R
H6D H 0.1761 0.3152 0.4464 0.038 Uiso 1 1 calc R
N7 N 0.1331(5) 0.21217(16) 0.5137(4) 0.0257(17) Uani 1 1 d .
H7C H 0.1753 0.1961 0.5108 0.031 Uiso 1 1 calc R
H7D H 0.1221 0.2145 0.5589 0.031 Uiso 1 1 calc R
N8 N 0.0972(5) 0.24415(17) 0.3904(4) 0.0318(19) Uani 1 1 d .
H8C H 0.0499 0.2584 0.3860 0.038 Uiso 1 1 calc R
H8D H 0.1285 0.2462 0.3522 0.038 Uiso 1 1 calc R
N9 N 0.7677(6) 0.45145(19) 0.9146(4) 0.050(2) Uani 1 1 d .
H9C H 0.7760 0.4361 0.9489 0.060 Uiso 1 1 calc R
H9D H 0.7076 0.4533 0.9025 0.060 Uiso 1 1 calc R
N10 N 0.9147(5) 0.48754(17) 0.8805(4) 0.038(2) Uani 1 1 d .
H10C H 0.9020 0.4995 0.8411 0.046 Uiso 1 1 calc R
H10D H 0.9697 0.4938 0.9000 0.046 Uiso 1 1 calc R
N11 N 0.7261(6) 0.50288(19) 1.0182(4) 0.042(2) Uani 1 1 d .
H11C H 0.6697 0.4992 0.9980 0.051 Uiso 1 1 calc R
H11D H 0.7362 0.4887 1.0544 0.051 Uiso 1 1 calc R
N12 N 0.8663(6) 0.54032(18) 0.9798(4) 0.040(2) Uani 1 1 d .
H12C H 0.9275 0.5401 0.9834 0.048 Uiso 1 1 calc R
H12D H 0.8472 0.5560 0.9483 0.048 Uiso 1 1 calc R
N13 N 0.4749(6) 0.4084(2) 0.2890(4) 0.047(2) Uani 1 1 d .
H13C H 0.5200 0.3991 0.3171 0.057 Uiso 1 1 calc R
H13D H 0.4991 0.4243 0.2629 0.057 Uiso 1 1 calc R
N14 N 0.3105(6) 0.3805(2) 0.2853(4) 0.049(2) Uani 1 1 d .
H14C H 0.2686 0.3939 0.2629 0.059 Uiso 1 1 calc R
H14D H 0.2839 0.3608 0.2935 0.059 Uiso 1 1 calc R
N15 N 0.5201(5) 0.36566(19) 0.1721(4) 0.040(2) Uani 1 1 d .
H15C H 0.5325 0.3844 0.1489 0.047 Uiso 1 1 calc R
H15D H 0.5690 0.3608 0.2016 0.047 Uiso 1 1 calc R
N16 N 0.3557(5) 0.33565(18) 0.1699(4) 0.043(2) Uani 1 1 d .
H16C H 0.3608 0.3165 0.1946 0.052 Uiso 1 1 calc R
H16D H 0.2962 0.3398 0.1590 0.052 Uiso 1 1 calc R
N17 N -0.0583(8) 0.4856(2) 0.5862(5) 0.084(4) Uani 1 1 d .
H17C H -0.0438 0.4999 0.6217 0.101 Uiso 1 1 calc R
H17D H -0.1193 0.4851 0.5778 0.101 Uiso 1 1 calc R
N18 N 0.0760(8) 0.4598(2) 0.5157(5) 0.066(3) Uani 1 1 d .
H18C H 0.0566 0.4437 0.4855 0.079 Uiso 1 1 calc R
H18D H 0.1343 0.4646 0.5089 0.079 Uiso 1 1 calc R
O1W O 0.8192(5) 0.21916(15) 0.4457(4) 0.0483(19) Uani 1 1 d .
O2W O 0.5345(5) 0.27835(17) 0.5305(5) 0.071(3) Uani 1 1 d .
O3W O 0.3087(4) 0.22165(16) 0.4233(3) 0.0430(17) Uani 1 1 d .
O4W O 0.0440(4) 0.28630(16) 0.5280(3) 0.0388(16) Uani 1 1 d .
O5W O 0.7123(5) 0.52311(16) 0.8422(3) 0.0494(19) Uani 1 1 d .
O6W O 0.4760(9) 0.3192(3) 0.3086(7) 0.047(4) Uani 0.50 1 d PU
O7W O 0.3535(4) 0.41394(16) 0.1341(4) 0.0465(18) Uani 1 1 d .

loop_
_atom_site_aniso_label
_atom_site_aniso_U_11
_atom_site_aniso_U_22
_atom_site_aniso_U_33
_atom_site_aniso_U_23
_atom_site_aniso_U_13
_atom_site_aniso_U_12
Si1 0.0115(12) 0.0141(11) 0.0134(12) 0.0004(9) -0.0013(9) -0.0016(9)
Cu1 0.0265(7) 0.0399(7) 0.0311(7) 0.0165(5) 0.0046(5) -0.0043(6)
Cu2 0.0275(7) 0.0303(6) 0.0224(6) 0.0082(5) -0.0013(5) 0.0049(5)
Cu3 0.0344(8) 0.0351(7) 0.0449(8) 0.0183(6) -0.0067(6) -0.0100(6)
Cu4 0.0162(6) 0.0437(7) 0.0366(7) -0.0098(6) 0.0013(5) -0.0019(5)
Cu5 0.136(2) 0.0377(11) 0.0471(13) -0.0222(10) -0.0062(14) 0.0128(13)
Nb1 0.0212(5) 0.0225(4) 0.0284(5) 0.0129(4) -0.0065(4) -0.0036(4)
Nb2 0.0207(5) 0.0183(4) 0.0218(4) 0.0013(3) -0.0042(3) 0.0037(3)
Nb3 0.0151(4) 0.0172(4) 0.0173(4) 0.0026(3) -0.0037(3) -0.0015(3)
Nb4 0.0257(5) 0.0178(4) 0.0251(5) -0.0081(3) -0.0027(4) 0.0014(4)
Nb5 0.0237(5) 0.0180(4) 0.0195(4) 0.0011(3) -0.0054(3) -0.0049(3)
Nb6 0.0188(4) 0.0163(4) 0.0156(4) -0.0002(3) -0.0032(3) -0.0010(3)
Nb7 0.0159(4) 0.0237(4) 0.0216(4) 0.0029(3) 0.0022(3) 0.0041(3)
Nb8 0.0150(4) 0.0193(4) 0.0173(4) 0.0031(3) -0.0019(3) -0.0030(3)
Nb9 0.0156(4) 0.0228(4) 0.0219(4) 0.0104(3) -0.0009(3) -0.0022(3)
Nb10 0.0142(4) 0.0201(4) 0.0188(4) -0.0065(3) 0.0010(3) -0.0012(3)
Nb11 0.0155(4) 0.0198(4) 0.0194(4) 0.0028(3) 0.0006(3) -0.0032(3)
Nb12 0.0139(4) 0.0186(4) 0.0131(4) 0.0010(3) -0.0009(3) 0.0018(3)
Sb1 0.0309(4) 0.0345(4) 0.0231(4) 0.0032(3) -0.0009(3) -0.0040(3)
Sb2 0.0341(4) 0.0345(4) 0.0243(4) -0.0018(3) 0.0019(3) 0.0032(3)
O1 0.033(4) 0.018(3) 0.027(4) 0.011(3) -0.008(3) -0.006(3)
O2 0.039(4) 0.031(3) 0.040(4) -0.003(3) -0.006(3) 0.010(3)
O3 0.026(4) 0.023(3) 0.024(3) 0.002(3) -0.007(3) -0.007(3)
O4 0.036(4) 0.027(3) 0.028(4) -0.002(3) -0.004(3) 0.004(3)
O5 0.034(4) 0.028(3) 0.035(4) 0.006(3) -0.007(3) -0.016(3)
O6 0.032(4) 0.024(3) 0.016(3) 0.003(2) -0.005(3) 0.001(3)
O7 0.022(4) 0.033(3) 0.024(3) -0.001(3) 0.010(3) 0.006(3)
O8 0.019(3) 0.021(3) 0.036(4) 0.002(3) 0.004(3) -0.007(3)
O9 0.020(3) 0.022(3) 0.025(3) 0.007(3) -0.003(3) -0.004(3)
O10 0.028(4) 0.022(3) 0.012(3) -0.007(2) 0.001(2) 0.001(3)
O11 0.023(4) 0.037(3) 0.020(3) 0.006(3) 0.002(3) -0.006(3)
O12 0.025(4) 0.031(3) 0.018(3) 0.008(3) -0.001(3) 0.007(3)
O13 0.031(4) 0.019(3) 0.024(3) 0.003(3) -0.004(3) 0.004(3)
O14 0.011(3) 0.021(3) 0.021(3) 0.001(2) -0.008(2) 0.004(2)
O15 0.024(3) 0.019(3) 0.013(3) 0.001(2) -0.005(2) -0.003(3)
O16 0.027(4) 0.012(3) 0.030(3) -0.001(2) -0.005(3) -0.004(3)
O17 0.023(3) 0.020(3) 0.018(3) -0.001(2) -0.008(2) -0.006(3)
O18 0.027(4) 0.023(3) 0.018(3) 0.001(3) 0.004(3) 0.003(3)
O19 0.009(3) 0.023(3) 0.019(3) -0.001(2) 0.005(2) -0.003(2)
O20 0.019(3) 0.018(3) 0.018(3) -0.004(2) -0.006(2) 0.001(2)
O21 0.015(3) 0.020(3) 0.021(3) 0.001(2) -0.002(2) 0.000(2)
O22 0.020(3) 0.032(3) 0.014(3) -0.001(3) 0.003(2) -0.006(3)
O23 0.021(3) 0.015(3) 0.019(3) 0.000(2) -0.002(2) 0.007(2)
O24 0.011(3) 0.019(3) 0.022(3) 0.003(2) -0.001(2) -0.001(2)
O25 0.020(3) 0.016(3) 0.022(3) 0.003(2) -0.001(2) -0.003(3)
O26 0.021(3) 0.010(3) 0.033(4) 0.000(2) -0.006(3) 0.001(2)
O27 0.023(4) 0.014(3) 0.037(4) 0.004(3) -0.009(3) -0.002(3)
O28 0.020(3) 0.022(3) 0.025(3) -0.001(3) -0.001(3) 0.006(3)
O29 0.009(3) 0.021(3) 0.022(3) 0.001(2) 0.001(2) -0.002(2)
O30 0.024(3) 0.018(3) 0.018(3) -0.001(2) 0.000(3) -0.006(3)
O31 0.023(3) 0.015(3) 0.018(3) 0.005(2) -0.001(2) 0.001(2)
O32 0.025(4) 0.021(3) 0.021(3) -0.003(3) -0.004(3) 0.003(3)
O33 0.017(3) 0.018(3) 0.018(3) -0.003(2) 0.000(2) 0.001(2)
O34 0.025(3) 0.019(3) 0.012(3) 0.000(2) -0.001(2) 0.000(3)
O35 0.016(3) 0.027(3) 0.013(3) 0.000(2) 0.002(2) -0.002(3)
O36 0.021(3) 0.019(3) 0.013(3) 0.005(2) 0.001(2) 0.000(2)
O37 0.019(3) 0.013(3) 0.016(3) 0.005(2) -0.002(2) -0.007(2)
O38 0.013(3) 0.017(3) 0.013(3) 0.002(2) -0.003(2) -0.002(2)
O39 0.021(3) 0.012(3) 0.018(3) 0.004(2) 0.001(2) 0.001(2)
O40 0.016(3) 0.021(3) 0.014(3) 0.001(2) -0.002(2) 0.001(2)
C1 0.099(9) 0.113(8) 0.077(8) 0.020(7) -0.012(7) -0.039(7)
C2 0.082(8) 0.074(7) 0.073(7) 0.022(6) -0.016(6) -0.017(6)
C3 0.094(8) 0.103(8) 0.071(7) 0.014(7) 0.003(7) -0.021(7)
C4 0.074(10) 0.088(10) 0.070(9) 0.024(8) 0.006(8) -0.027(8)
C5 0.039(6) 0.037(6) 0.038(6) 0.004(5) -0.008(5) 0.006(5)
C6 0.034(7) 0.044(6) 0.055(7) 0.010(5) -0.008(5) 0.000(5)
C7 0.031(6) 0.034(5) 0.040(6) 0.007(5) 0.001(5) -0.009(5)
C8 0.027(6) 0.043(6) 0.030(6) 0.002(5) -0.008(4) 0.007(5)
C9 0.082(10) 0.039(6) 0.042(7) 0.013(5) -0.003(6) -0.006(6)
C10 0.063(8) 0.038(6) 0.046(7) 0.015(5) 0.012(6) -0.005(6)
C11 0.054(8) 0.056(7) 0.049(7) 0.029(6) 0.007(6) 0.015(6)
C12 0.061(9) 0.048(7) 0.067(9) 0.012(6) 0.009(7) 0.003(6)
C13 0.064(10) 0.082(9) 0.095(11) -0.042(9) -0.015(8) 0.032(8)
C14 0.051(7) 0.117(8) 0.051(6) -0.014(6) 0.006(5) 0.003(6)
C15 0.027(6) 0.071(7) 0.053(7) -0.020(6) 0.008(5) -0.007(6)
C16 0.069(8) 0.107(8) 0.072(7) -0.032(6) 0.008(6) -0.011(7)
C17 0.115(9) 0.079(7) 0.079(8) -0.008(6) -0.004(7) -0.012(7)
C18 0.104(9) 0.074(7) 0.083(8) -0.021(6) -0.016(7) 0.003(7)
N1 0.035(5) 0.048(5) 0.048(6) 0.022(4) -0.001(4) -0.002(4)
N2 0.028(5) 0.043(5) 0.035(5) 0.012(4) 0.007(4) 0.003(4)
N3 0.055(6) 0.044(5) 0.048(6) 0.014(4) 0.015(5) -0.014(5)
N4 0.027(5) 0.059(5) 0.036(5) 0.029(4) -0.006(4) -0.006(4)
N5 0.023(4) 0.035(4) 0.027(4) 0.010(4) -0.003(3) 0.012(4)
N6 0.032(5) 0.030(4) 0.033(5) 0.011(4) 0.005(4) 0.004(4)
N7 0.028(5) 0.026(4) 0.024(4) 0.006(3) 0.005(3) 0.011(3)
N8 0.024(5) 0.037(4) 0.037(5) 0.012(4) 0.012(4) 0.012(4)
N9 0.046(6) 0.045(5) 0.053(6) 0.028(5) -0.024(5) -0.017(5)
N10 0.037(5) 0.029(4) 0.047(5) 0.021(4) -0.006(4) -0.004(4)
N11 0.035(5) 0.041(5) 0.048(6) 0.014(4) -0.012(4) -0.005(4)
N12 0.033(5) 0.036(5) 0.049(6) 0.015(4) -0.011(4) -0.005(4)
N13 0.036(6) 0.045(5) 0.059(6) -0.014(5) -0.003(4) -0.001(4)
N14 0.033(5) 0.078(6) 0.037(5) -0.014(5) 0.008(4) -0.005(5)
N15 0.022(5) 0.048(5) 0.049(6) -0.001(4) 0.003(4) -0.010(4)
N16 0.025(5) 0.036(5) 0.069(6) -0.008(4) 0.010(4) 0.011(4)
N17 0.122(11) 0.056(6) 0.069(8) -0.024(6) -0.023(7) -0.021(7)
N18 0.103(9) 0.042(5) 0.049(6) -0.022(5) -0.017(6) 0.004(6)
O1W 0.030(4) 0.038(4) 0.078(5) 0.013(4) 0.007(4) 0.002(3)
O2W 0.043(5) 0.037(4) 0.134(8) 0.027(5) 0.014(5) 0.002(4)
O3W 0.034(4) 0.060(4) 0.034(4) -0.004(3) -0.002(3) 0.010(4)
O4W 0.027(4) 0.053(4) 0.036(4) 0.002(3) -0.003(3) 0.004(3)
O5W 0.057(5) 0.047(4) 0.043(4) 0.014(3) -0.007(4) -0.005(4)
O6W 0.026(6) 0.055(7) 0.059(7) 0.015(6) -0.008(6) -0.010(6)
O7W 0.030(4) 0.053(4) 0.054(5) -0.006(4) -0.012(3) -0.004(4)

loop_
_atom_type_symbol
_atom_type_description
_atom_type_scat_dispersion_real
_atom_type_scat_dispersion_imag
_atom_type_scat_source
C C 0.0033 0.0016 'International Tables Vol C Tables 4.2.6.8 and 6.1.1.4'
H H 0.0000 0.0000 'International Tables Vol C Tables 4.2.6.8 and 6.1.1.4'
N N 0.0061 0.0033 'International Tables Vol C Tables 4.2.6.8 and 6.1.1.4'
O O 0.0106 0.0060 'International Tables Vol C Tables 4.2.6.8 and 6.1.1.4'
Cu Cu 0.3201 1.2651 'International Tables Vol C Tables 4.2.6.8 and 6.1.1.4'
Nb Nb -2.0727 0.6215 'International Tables Vol C Tables 4.2.6.8 and 6.1.1.4'
Sb Sb -0.5866 1.5461 'International Tables Vol C Tables 4.2.6.8 and 6.1.1.4'
Si Si 0.0817 0.0704 'International Tables Vol C Tables 4.2.6.8 and 6.1.1.4'

loop_
_geom_angle_atom_site_label_1
_geom_angle_atom_site_label_2
_geom_angle_atom_site_label_3
_geom_angle
_geom_angle_site_symmetry_1
_geom_angle_site_symmetry_3
O38 Si1 O40 109.0(3) . .
O38 Si1 O39 110.5(3) . .
O40 Si1 O39 108.2(3) . .
O38 Si1 O37 109.1(3) . .
O40 Si1 O37 111.4(3) . .
O39 Si1 O37 108.6(3) . .
N3 Cu1 N1 95.8(3) . .
N3 Cu1 N2 178.9(3) . .
N1 Cu1 N2 85.0(3) . .
N3 Cu1 N4 84.7(3) . .
N1 Cu1 N4 178.7(4) . .
N2 Cu1 N4 94.5(3) . .
N6 Cu2 N7 177.6(3) . .
N6 Cu2 N5 84.5(3) . .
N7 Cu2 N5 96.0(3) . .
N6 Cu2 N8 95.3(3) . .
N7 Cu2 N8 84.4(3) . .
N5 Cu2 N8 177.6(3) . .
N9 Cu3 N11 95.4(4) . .
N9 Cu3 N12 178.1(3) . .
N11 Cu3 N12 84.6(3) . .
N9 Cu3 N10 85.4(3) . .
N11 Cu3 N10 178.0(3) . .
N12 Cu3 N10 94.7(3) . .
N14 Cu4 N13 84.4(3) . .
N14 Cu4 N15 177.4(4) . .
N13 Cu4 N15 94.9(3) . .
N14 Cu4 N16 95.9(3) . .
N13 Cu4 N16 175.3(3) . .
N15 Cu4 N16 84.5(3) . .
N18 Cu5 N18 179.998(3) 3_566 .
N18 Cu5 N17 85.3(4) 3_566 3_566
N18 Cu5 N17 94.7(4) . 3_566
N18 Cu5 N17 94.7(4) 3_566 .
N18 Cu5 N17 85.3(4) . .
N17 Cu5 N17 179.999(3) 3_566 .
O1 Nb1 O26 101.3(2) . .
O1 Nb1 O13 100.0(2) . .
O26 Nb1 O13 95.9(2) . .
O1 Nb1 O15 96.6(2) . .
O26 Nb1 O15 157.1(2) . .
O13 Nb1 O15 94.9(2) . .
O1 Nb1 O25 98.2(2) . .
O26 Nb1 O25 85.9(2) . .
O13 Nb1 O25 160.9(2) . .
O15 Nb1 O25 77.4(2) . .
O1 Nb1 O37 169.7(2) . .
O26 Nb1 O37 88.9(2) . .
O13 Nb1 O37 77.0(2) . .
O15 Nb1 O37 74.01(18) . .
O25 Nb1 O37 84.11(18) . .
O1 Nb1 Sb1 96.34(18) . .
O26 Nb1 Sb1 121.33(15) . .
O13 Nb1 Sb1 135.13(17) . .
O15 Nb1 Sb1 41.58(15) . .
O25 Nb1 Sb1 36.06(14) . .
O37 Nb1 Sb1 79.54(12) . .
O2 Nb2 O28 100.1(3) . .
O2 Nb2 O27 101.2(3) . .
O28 Nb2 O27 88.1(2) . .
O2 Nb2 O14 98.4(3) . .
O28 Nb2 O14 90.6(2) . .
O27 Nb2 O14 160.3(2) . .
O2 Nb2 O13 101.7(3) . .
O28 Nb2 O13 158.1(2) . .
O27 Nb2 O13 87.3(2) . .
O14 Nb2 O13 86.7(2) . .
O2 Nb2 O37 172.4(2) . .
O28 Nb2 O37 84.26(19) . .
O27 Nb2 O37 85.0(2) . .
O14 Nb2 O37 75.27(18) . .
O13 Nb2 O37 74.03(19) . .
O3 Nb3 O29 101.7(2) . .
O3 Nb3 O14 101.8(2) . .
O29 Nb3 O14 96.9(2) . .
O3 Nb3 O15 97.0(2) . .
O29 Nb3 O15 156.5(2) . .
O14 Nb3 O15 92.9(2) . .
O3 Nb3 O30 96.7(2) . .
O29 Nb3 O30 86.8(2) . .
O14 Nb3 O30 159.9(2) . .
O15 Nb3 O30 77.0(2) . .
O3 Nb3 O37 170.7(2) . .
O29 Nb3 O37 87.60(19) . .
O14 Nb3 O37 77.67(19) . .
O15 Nb3 O37 73.73(18) . .
O30 Nb3 O37 82.79(19) . .
O3 Nb3 Sb1 94.95(19) . .
O29 Nb3 Sb1 122.14(16) . .
O14 Nb3 Sb1 133.14(15) . .
O15 Nb3 Sb1 41.31(14) . .
O30 Nb3 Sb1 36.03(13) . .
O37 Nb3 Sb1 79.11(12) . .
O4 Nb4 O27 101.8(3) . .
O4 Nb4 O16 99.9(2) . .
O27 Nb4 O16 94.5(2) . .
O4 Nb4 O18 96.1(2) . .
O27 Nb4 O18 158.0(2) . .
O16 Nb4 O18 94.8(2) . .
O4 Nb4 O32 100.0(2) . .
O27 Nb4 O32 86.9(2) . .
O16 Nb4 O32 159.3(2) . .
O18 Nb4 O32 77.5(2) . .
O4 Nb4 O38 168.6(2) . .
O27 Nb4 O38 89.4(2) . .
O16 Nb4 O38 76.90(19) . .
O18 Nb4 O38 73.40(18) . .
O32 Nb4 O38 82.49(18) . .
O4 Nb4 Sb2 96.40(18) . .
O27 Nb4 Sb2 122.93(16) . .
O16 Nb4 Sb2 134.77(16) . .
O18 Nb4 Sb2 41.42(15) . .
O32 Nb4 Sb2 36.45(15) . .
O38 Nb4 Sb2 78.90(11) . .
O5 Nb5 O31 101.9(3) . .
O5 Nb5 O26 99.4(2) . .
O31 Nb5 O26 87.5(2) . .
O5 Nb5 O17 100.6(2) . .
O31 Nb5 O17 91.8(2) . .
O26 Nb5 O17 159.7(2) . .
O5 Nb5 O16 98.6(2) . .
O31 Nb5 O16 159.4(2) . .
O26 Nb5 O16 86.9(2) . .
O17 Nb5 O16 86.7(2) . .
O5 Nb5 O38 172.0(2) . .
O31 Nb5 O38 85.29(19) . .
O26 Nb5 O38 84.40(19) . .
O17 Nb5 O38 75.36(19) . .
O16 Nb5 O38 74.48(18) . .
O6 Nb6 O35 101.1(2) . .
O6 Nb6 O17 100.8(2) . .
O35 Nb6 O17 97.7(2) . .
O6 Nb6 O18 97.2(2) . .
O35 Nb6 O18 157.8(2) . .
O17 Nb6 O18 91.2(2) . .
O6 Nb6 O34 98.2(2) . .
O35 Nb6 O34 88.1(2) . .
O17 Nb6 O34 158.7(2) . .
O18 Nb6 O34 76.8(2) . .
O6 Nb6 O38 170.4(2) . .
O35 Nb6 O38 88.5(2) . .
O17 Nb6 O38 78.01(19) . .
O18 Nb6 O38 73.37(19) . .
O34 Nb6 O38 81.67(19) . .
O6 Nb6 Sb2 95.55(19) . .
O35 Nb6 Sb2 123.66(16) . .
O17 Nb6 Sb2 131.38(16) . .
O18 Nb6 Sb2 41.16(15) . .
O34 Nb6 Sb2 36.03(14) . .
O38 Nb6 Sb2 78.64(12) . .
O7 Nb7 O28 100.9(2) . .
O7 Nb7 O19 100.0(2) . .
O28 Nb7 O19 94.6(2) . .
O7 Nb7 O20 98.1(2) . .
O28 Nb7 O20 158.0(2) . .
O19 Nb7 O20 92.8(2) . .
O7 Nb7 O32 98.2(2) . .
O28 Nb7 O32 88.7(2) . .
O19 Nb7 O32 160.5(2) . .
O20 Nb7 O32 77.7(2) . .
O7 Nb7 O39 171.0(2) . .
O28 Nb7 O39 88.0(2) . .
O19 Nb7 O39 78.20(19) . .
O20 Nb7 O39 73.30(18) . .
O32 Nb7 O39 82.73(19) . .
O7 Nb7 Sb2 96.4(2) . .
O28 Nb7 Sb2 124.57(17) . .
O19 Nb7 Sb2 133.39(16) . .
O20 Nb7 Sb2 41.54(14) . .
O32 Nb7 Sb2 36.58(14) . .
O39 Nb7 Sb2 79.02(13) . .
O8 Nb8 O29 100.4(2) . .
O8 Nb8 O33 99.7(2) . .
O29 Nb8 O33 87.0(2) . .
O8 Nb8 O19 100.7(2) . .
O29 Nb8 O19 91.5(2) . .
O33 Nb8 O19 159.5(2) . .
O8 Nb8 O21 101.2(2) . .
O29 Nb8 O21 158.3(2) . .
O33 Nb8 O21 87.6(2) . .
O19 Nb8 O21 86.3(2) . .
O8 Nb8 O39 174.0(2) . .
O29 Nb8 O39 84.77(19) . .
O33 Nb8 O39 83.61(19) . .
O19 Nb8 O39 75.92(19) . .
O21 Nb8 O39 73.79(18) . .
O9 Nb9 O36 100.9(2) . .
O9 Nb9 O21 100.7(2) . .
O36 Nb9 O21 96.7(2) . .
O9 Nb9 O20 95.7(2) . .
O36 Nb9 O20 159.1(2) . .
O21 Nb9 O20 92.6(2) . .
O9 Nb9 O34 97.4(2) . .
O36 Nb9 O34 87.5(2) . .
O21 Nb9 O34 160.3(2) . .
O20 Nb9 O34 77.7(2) . .
O9 Nb9 O39 170.0(2) . .
O36 Nb9 O39 89.1(2) . .
O21 Nb9 O39 77.65(19) . .
O20 Nb9 O39 74.63(19) . .
O34 Nb9 O39 83.21(19) . .
O9 Nb9 Sb2 94.77(17) . .
O36 Nb9 Sb2 123.55(15) . .
O21 Nb9 Sb2 133.01(16) . .
O20 Nb9 Sb2 41.51(14) . .
O34 Nb9 Sb2 36.51(14) . .
O39 Nb9 Sb2 79.71(12) . .
O10 Nb10 O33 100.8(2) . .
O10 Nb10 O23 100.2(2) . .
O33 Nb10 O23 96.3(2) . .
O10 Nb10 O30 97.6(2) . .
O33 Nb10 O30 88.3(2) . .
O23 Nb10 O30 160.3(2) . .
O10 Nb10 O22 96.6(2) . .
O33 Nb10 O22 158.9(2) . .
O23 Nb10 O22 92.2(2) . .
O30 Nb10 O22 77.5(2) . .
O10 Nb10 O40 170.1(2) . .
O33 Nb10 O40 89.0(2) . .
O23 Nb10 O40 77.52(19) . .
O30 Nb10 O40 83.48(19) . .
O22 Nb10 O40 74.02(19) . .
O10 Nb10 Sb1 95.64(16) . .
O33 Nb10 Sb1 124.33(15) . .
O23 Nb10 Sb1 132.34(16) . .
O30 Nb10 Sb1 36.65(14) . .
O22 Nb10 Sb1 41.16(16) . .
O40 Nb10 Sb1 79.35(12) . .
O11 Nb11 O31 100.9(2) . .
O11 Nb11 O24 100.0(2) . .
O31 Nb11 O24 95.8(2) . .
O11 Nb11 O22 98.8(2) . .
O31 Nb11 O22 157.5(2) . .
O24 Nb11 O22 91.4(2) . .
O11 Nb11 O25 99.1(2) . .
O31 Nb11 O25 88.8(2) . .
O24 Nb11 O25 159.0(2) . .
O22 Nb11 O25 77.3(2) . .
O11 Nb11 O40 170.7(2) . .
O31 Nb11 O40 88.2(2) . .
O24 Nb11 O40 76.85(19) . .
O22 Nb11 O40 72.75(18) . .
O25 Nb11 O40 82.91(19) . .
O11 Nb11 Sb1 97.59(19) . .
O31 Nb11 Sb1 124.46(16) . .
O24 Nb11 Sb1 131.52(15) . .
O22 Nb11 Sb1 41.18(15) . .
O25 Nb11 Sb1 36.44(14) . .
O40 Nb11 Sb1 78.64(12) . .
O12 Nb12 O35 100.6(2) . .
O12 Nb12 O24 100.0(2) . .
O35 Nb12 O24 91.3(2) . .
O12 Nb12 O36 100.9(2) . .
O35 Nb12 O36 87.8(2) . .
O24 Nb12 O36 158.8(2) . .
O12 Nb12 O23 100.3(2) . .
O35 Nb12 O23 159.1(2) . .
O24 Nb12 O23 85.5(2) . .
O36 Nb12 O23 87.9(2) . .
O12 Nb12 O40 172.4(2) . .
O35 Nb12 O40 85.47(19) . .
O24 Nb12 O40 75.08(19) . .
O36 Nb12 O40 83.77(19) . .
O23 Nb12 O40 73.76(18) . .
O25 Sb1 O30 103.4(2) . .
O25 Sb1 O22 77.6(2) . .
O30 Sb1 O22 77.1(2) . .
O25 Sb1 O15 77.1(2) . .
O30 Sb1 O15 76.3(2) . .
O22 Sb1 O15 137.50(19) . .
O25 Sb1 Nb10 94.03(14) . .
O30 Sb1 Nb10 38.18(16) . .
O22 Sb1 Nb10 39.17(14) . .
O15 Sb1 Nb10 110.22(13) . .
O25 Sb1 Nb11 38.49(15) . .
O30 Sb1 Nb11 94.15(16) . .
O22 Sb1 Nb11 39.41(14) . .
O15 Sb1 Nb11 111.14(13) . .
Nb10 Sb1 Nb11 66.08(2) . .
O25 Sb1 Nb1 38.67(15) . .
O30 Sb1 Nb1 92.78(14) . .
O22 Sb1 Nb1 111.35(14) . .
O15 Sb1 Nb1 38.64(13) . .
Nb10 Sb1 Nb1 108.53(2) . .
Nb11 Sb1 Nb1 75.36(2) . .
O25 Sb1 Nb3 93.83(15) . .
O30 Sb1 Nb3 38.29(15) . .
O22 Sb1 Nb3 111.16(14) . .
O15 Sb1 Nb3 38.37(13) . .
Nb10 Sb1 Nb3 74.87(2) . .
Nb11 Sb1 Nb3 109.65(3) . .
Nb1 Sb1 Nb3 64.76(2) . .
O34 Sb2 O32 101.9(2) . .
O34 Sb2 O18 76.0(2) . .
O32 Sb2 O18 76.7(2) . .
O34 Sb2 O20 77.0(2) . .
O32 Sb2 O20 77.2(2) . .
O18 Sb2 O20 137.3(2) . .
O34 Sb2 Nb9 38.55(15) . .
O32 Sb2 Nb9 92.87(15) . .
O18 Sb2 Nb9 110.32(14) . .
O20 Sb2 Nb9 38.79(14) . .
O34 Sb2 Nb7 93.33(15) . .
O32 Sb2 Nb7 38.35(15) . .
O18 Sb2 Nb7 110.80(15) . .
O20 Sb2 Nb7 39.19(13) . .
Nb9 Sb2 Nb7 65.24(2) . .
O34 Sb2 Nb4 92.65(14) . .
O32 Sb2 Nb4 38.05(16) . .
O18 Sb2 Nb4 38.98(15) . .
O20 Sb2 Nb4 110.99(14) . .
Nb9 Sb2 Nb4 108.47(3) . .
Nb7 Sb2 Nb4 74.92(2) . .
O34 Sb2 Nb6 37.74(15) . .
O32 Sb2 Nb6 93.27(16) . .
O18 Sb2 Nb6 38.71(14) . .
O20 Sb2 Nb6 110.89(14) . .
Nb9 Sb2 Nb6 74.84(2) . .
Nb7 Sb2 Nb6 109.21(3) . .
Nb4 Sb2 Nb6 65.57(2) . .
Nb1 O13 Nb2 119.9(3) . .
Nb3 O14 Nb2 118.9(3) . .
Nb3 O15 Nb1 115.8(2) . .
Nb3 O15 Sb1 100.3(2) . .
Nb1 O15 Sb1 99.8(2) . .
Nb4 O16 Nb5 120.0(2) . .
Nb6 O17 Nb5 119.1(3) . .
Nb6 O18 Nb4 116.5(2) . .
Nb6 O18 Sb2 100.1(2) . .
Nb4 O18 Sb2 99.6(2) . .
Nb7 O19 Nb8 118.3(2) . .
Nb9 O20 Nb7 115.4(2) . .
Nb9 O20 Sb2 99.7(2) . .
Nb7 O20 Sb2 99.3(2) . .
Nb9 O21 Nb8 119.4(2) . .
Nb10 O22 Nb11 116.2(2) . .
Nb10 O22 Sb1 99.7(2) . .
Nb11 O22 Sb1 99.4(2) . .
Nb10 O23 Nb12 119.6(2) . .
Nb11 O24 Nb12 120.5(3) . .
Sb1 O25 Nb11 105.1(2) . .
Sb1 O25 Nb1 105.3(2) . .
Nb11 O25 Nb1 142.1(3) . .
Nb1 O26 Nb5 152.2(3) . .
Nb4 O27 Nb2 150.5(3) . .
Nb7 O28 Nb2 151.3(3) . .
Nb3 O29 Nb8 153.7(3) . .
Sb1 O30 Nb10 105.2(2) . .
Sb1 O30 Nb3 105.7(2) . .
Nb10 O30 Nb3 142.4(3) . .
Nb11 O31 Nb5 150.9(3) . .
Sb2 O32 Nb4 105.5(3) . .
Sb2 O32 Nb7 105.1(2) . .
Nb4 O32 Nb7 143.1(3) . .
Nb10 O33 Nb8 150.5(3) . .
Sb2 O34 Nb6 106.2(2) . .
Sb2 O34 Nb9 104.9(2) . .
Nb6 O34 Nb9 142.8(3) . .
Nb6 O35 Nb12 151.4(3) . .
Nb9 O36 Nb12 150.8(3) . .
Si1 O37 Nb1 124.3(3) . .
Si1 O37 Nb3 124.9(3) . .
Nb1 O37 Nb3 93.78(17) . .
Si1 O37 Nb2 125.9(3) . .
Nb1 O37 Nb2 89.13(16) . .
Nb3 O37 Nb2 87.89(18) . .
Si1 O38 Nb4 125.1(3) . .
Si1 O38 Nb6 125.6(3) . .
Nb4 O38 Nb6 93.97(17) . .
Si1 O38 Nb5 125.3(3) . .
Nb4 O38 Nb5 88.58(16) . .
Nb6 O38 Nb5 87.01(17) . .
Si1 O39 Nb9 125.0(3) . .
Si1 O39 Nb7 124.4(3) . .
Nb9 O39 Nb7 94.34(17) . .
Si1 O39 Nb8 125.6(3) . .
Nb9 O39 Nb8 89.08(16) . .
Nb7 O39 Nb8 87.44(17) . .
Si1 O40 Nb10 124.8(3) . .
Si1 O40 Nb11 124.5(3) . .
Nb10 O40 Nb11 94.61(18) . .
Si1 O40 Nb12 125.7(3) . .
Nb10 O40 Nb12 89.03(17) . .
Nb11 O40 Nb12 87.30(17) . .
N1 C1 C2 120.7(12) . .
C1 C2 N2 111.5(11) . .
N3 C3 C4 113.9(12) . .
N4 C4 C3 110.9(11) . .
N5 C5 C6 106.0(8) . .
N6 C6 C5 106.6(8) . .
N7 C7 C8 107.2(7) . .
N8 C8 C7 108.2(7) . .
N9 C9 C10 108.6(9) . .
N10 C10 C9 106.9(9) . .
N11 C11 C12 109.3(9) . .
N12 C12 C11 106.2(10) . .
N13 C13 C14 108.3(10) . .
N14 C14 C13 104.7(10) . .
N15 C15 C16 111.1(9) . .
N16 C16 C15 109.5(10) . .
C18 C17 N17 109.8(13) . .
C17 C18 N18 108.2(13) . .
C1 N1 Cu1 109.3(7) . .
C2 N2 Cu1 111.6(6) . .
C3 N3 Cu1 108.7(7) . .
C4 N4 Cu1 111.8(6) . .
C5 N5 Cu2 109.3(5) . .
C6 N6 Cu2 108.3(6) . .
C7 N7 Cu2 108.7(5) . .
C8 N8 Cu2 109.7(5) . .
C9 N9 Cu3 108.6(6) . .
C10 N10 Cu3 107.4(6) . .
C11 N11 Cu3 108.7(6) . .
C12 N12 Cu3 108.9(6) . .
C13 N13 Cu4 107.8(7) . .
C14 N14 Cu4 108.1(7) . .
C15 N15 Cu4 112.3(6) . .
C16 N16 Cu4 108.1(7) . .
C17 N17 Cu5 106.5(8) . .
C18 N18 Cu5 108.3(8) . .

loop_
_geom_bond_atom_site_label_1
_geom_bond_atom_site_label_2
_geom_bond_distance
_geom_bond_site_symmetry_2
Si1 O38 1.633(5) .
Si1 O40 1.650(5) .
Si1 O39 1.652(5) .
Si1 O37 1.652(5) .
Cu1 N3 1.979(8) .
Cu1 N1 1.987(8) .
Cu1 N2 1.988(8) .
Cu1 N4 1.993(7) .
Cu2 N6 2.004(7) .
Cu2 N7 2.008(6) .
Cu2 N5 2.013(7) .
Cu2 N8 2.012(8) .
Cu3 N9 1.994(8) .
Cu3 N11 2.009(8) .
Cu3 N12 2.012(7) .
Cu3 N10 2.030(8) .
Cu4 N14 1.972(8) .
Cu4 N13 1.995(8) .
Cu4 N15 1.996(8) .
Cu4 N16 2.023(8) .
Cu5 N18 1.969(9) 3_566
Cu5 N18 1.969(9) .
Cu5 N17 2.009(11) 3_566
Cu5 N17 2.009(11) .
Nb1 O1 1.768(5) .
Nb1 O26 1.913(5) .
Nb1 O13 1.929(6) .
Nb1 O15 2.070(5) .
Nb1 O25 2.116(5) .
Nb1 O37 2.394(5) .
Nb1 Sb1 3.2668(10) .
Nb2 O2 1.766(6) .
Nb2 O28 1.948(5) .
Nb2 O27 1.982(6) .
Nb2 O14 1.994(5) .
Nb2 O13 2.008(5) .
Nb2 O37 2.461(5) .
Nb3 O3 1.771(5) .
Nb3 O29 1.897(5) .
Nb3 O14 1.930(5) .
Nb3 O15 2.069(5) .
Nb3 O30 2.110(5) .
Nb3 O37 2.408(5) .
Nb3 Sb1 3.2787(10) .
Nb4 O4 1.773(5) .
Nb4 O27 1.920(6) .
Nb4 O16 1.933(5) .
Nb4 O18 2.079(6) .
Nb4 O32 2.084(5) .
Nb4 O38 2.415(5) .
Nb4 Sb2 3.2577(10) .
Nb5 O5 1.777(5) .
Nb5 O31 1.949(5) .
Nb5 O26 1.971(5) .
Nb5 O17 1.992(5) .
Nb5 O16 2.003(5) .
Nb5 O38 2.467(5) .
Nb6 O6 1.781(6) .
Nb6 O35 1.890(5) .
Nb6 O17 1.908(5) .
Nb6 O18 2.077(5) .
Nb6 O34 2.084(5) .
Nb6 O38 2.418(5) .
Nb6 Sb2 3.2688(10) .
Nb7 O7 1.778(5) .
Nb7 O28 1.904(5) .
Nb7 O19 1.928(5) .
Nb7 O20 2.084(5) .
Nb7 O32 2.091(5) .
Nb7 O39 2.415(5) .
Nb7 Sb2 3.2547(10) .
Nb8 O8 1.748(5) .
Nb8 O29 1.946(5) .
Nb8 O33 1.983(5) .
Nb8 O19 1.997(5) .
Nb8 O21 2.009(5) .
Nb8 O39 2.460(5) .
Nb9 O9 1.782(5) .
Nb9 O36 1.911(5) .
Nb9 O21 1.913(5) .
Nb9 O20 2.067(5) .
Nb9 O34 2.098(5) .
Nb9 O39 2.368(5) .
Nb9 Sb2 3.2522(10) .
Nb10 O10 1.795(5) .
Nb10 O33 1.905(5) .
Nb10 O23 1.909(5) .
Nb10 O30 2.075(5) .
Nb10 O22 2.076(5) .
Nb10 O40 2.378(5) .
Nb10 Sb1 3.2392(9) .
Nb11 O11 1.778(5) .
Nb11 O31 1.900(5) .
Nb11 O24 1.913(5) .
Nb11 O22 2.085(5) .
Nb11 O25 2.089(5) .
Nb11 O40 2.429(5) .
Nb11 Sb1 3.2407(10) .
Nb12 O12 1.766(5) .
Nb12 O35 1.963(5) .
Nb12 O24 1.974(5) .
Nb12 O36 1.975(5) .
Nb12 O23 2.014(5) .
Nb12 O40 2.459(5) .
Sb1 O25 1.993(5) .
Sb1 O30 2.003(5) .
Sb1 O22 2.163(6) .
Sb1 O15 2.200(5) .
Sb2 O34 2.003(5) .
Sb2 O32 2.009(5) .
Sb2 O18 2.186(5) .
Sb2 O20 2.187(5) .
C1 N1 1.393(15) .
C1 C2 1.407(16) .
C2 N2 1.462(13) .
C3 N3 1.429(15) .
C3 C4 1.468(16) .
C4 N4 1.422(14) .
C5 N5 1.477(11) .
C5 C6 1.542(13) .
C6 N6 1.467(12) .
C7 N7 1.470(11) .
C7 C8 1.520(12) .
C8 N8 1.472(11) .
C9 N9 1.492(13) .
C9 C10 1.520(15) .
C10 N10 1.474(11) .
C11 N11 1.477(12) .
C11 C12 1.515(15) .
C12 N12 1.470(13) .
C13 N13 1.452(14) .
C13 C14 1.488(17) .
C14 N14 1.466(14) .
C15 N15 1.460(12) .
C15 C16 1.511(16) .
C16 N16 1.487(14) .
C17 C18 1.387(19) .
C17 N17 1.544(16) .
C18 N18 1.512(16) .

loop_
_platon_squeeze_void_nr
_platon_squeeze_void_average_x
_platon_squeeze_void_average_y
_platon_squeeze_void_average_z
_platon_squeeze_void_volume
_platon_squeeze_void_count_electrons
_platon_squeeze_void_content
1 -0.011 0.000 -0.001 2173 844 ' '
2 -0.020 0.500 0.571 2173 845 ' '
